data_4132243
loop_
_publ_author_name
'Gu, Nina X.'
'Oyala, Paul H.'
'Peters, Jonas C.'

_publ_section_title
;
 An S = <sup>1</sup>/<sub>2</sub> Iron Complex Featuring N<sub>2</sub>,
 Thiolate, and Hydride Ligands: Reductive Elimination of H<sub>2</sub> and
 Relevant Thermochemical Fe-H Parameters.
;
_journal_issue 20
_journal_name_full 'Journal of the American Chemical Society'
_journal_page_first 6374
_journal_page_last 6382
_journal_paper_doi 10.1021/jacs.8b02603
_journal_volume 140
_journal_year 2018
_chemical_formula_moiety 'C72 H88 Fe2 N2 P4 S2 Si2, C4 H9.66 O'
_chemical_formula_sum 'C76 H98 Fe2 N2 O P4 S2 Si2'
_chemical_formula_weight 1411.44
_space_group_crystal_system monoclinic
_space_group_IT_number 14
_space_group_name_Hall '-P 2ybc'
_space_group_name_H-M_alt 'P 1 21/c 1'
_atom_sites_solution_hydrogens geom
_atom_sites_solution_primary dual
_audit_creation_date 2017-02-18
_audit_creation_method
;
Olex2 1.2
(compiled 2016.11.07 svn.r3352 for OlexSys, GUI svn.r5261)
;
_cell_angle_alpha 90
_cell_angle_beta 106.650(2)
_cell_angle_gamma 90
_cell_formula_units_Z 4
_cell_length_a 20.0710(9)
_cell_length_b 17.5234(8)
_cell_length_c 21.7136(9)
_cell_measurement_reflns_used 9326
_cell_measurement_temperature 100(2)
_cell_measurement_theta_max 31.73
_cell_measurement_theta_min 2.32
_cell_volume 7316.7(6)
_computing_cell_refinement 'SAINT v8.37A (Bruker, 2015)'
_computing_data_reduction 'SAINT v8.37A (Bruker, 2015)'
_computing_molecular_graphics 'Olex2 (Dolomanov et al., 2009)'
_computing_publication_material 'Olex2 (Dolomanov et al., 2009)'
_computing_structure_refinement 'XL (Sheldrick, 2008)'
_computing_structure_solution 'XT (Sheldrick, 2015)'
_diffrn_ambient_temperature 100.0
_diffrn_measured_fraction_theta_full 0.999
_diffrn_measured_fraction_theta_max 0.999
_diffrn_measurement_device_type 'Bruker APEX-II CCD'
_diffrn_measurement_method '\f and \w scans'
_diffrn_radiation_type MoK\a
_diffrn_radiation_wavelength 0.71073
_diffrn_reflns_av_R_equivalents 0.0457
_diffrn_reflns_av_unetI/netI 0.0286
_diffrn_reflns_Laue_measured_fraction_full 0.999
_diffrn_reflns_Laue_measured_fraction_max 0.999
_diffrn_reflns_limit_h_max 28
_diffrn_reflns_limit_h_min -28
_diffrn_reflns_limit_k_max 24
_diffrn_reflns_limit_k_min -24
_diffrn_reflns_limit_l_max 30
_diffrn_reflns_limit_l_min -30
_diffrn_reflns_number 195818
_diffrn_reflns_point_group_measured_fraction_full 0.999
_diffrn_reflns_point_group_measured_fraction_max 0.999
_diffrn_reflns_theta_full 25.242
_diffrn_reflns_theta_max 30.039
_diffrn_reflns_theta_min 2.324
_diffrn_standards_number 0
_exptl_absorpt_coefficient_mu 0.618
_exptl_absorpt_correction_T_max 0.7466
_exptl_absorpt_correction_T_min 0.6981
_exptl_absorpt_correction_type multi-scan
_exptl_absorpt_process_details
'SADABS-2014/5 (Bruker,2014/5) was used for absorption correction. wR2(int) was 0.0617 before and 0.0429 after correction. The Ratio of minimum to maximum transmission is 0.9350. The \l/2 correction factor is 0.00150.'
_exptl_crystal_colour black
_exptl_crystal_colour_primary black
_exptl_crystal_density_diffrn 1.281
_exptl_crystal_description block
_exptl_crystal_F_000 2992
_exptl_crystal_size_max 0.21
_exptl_crystal_size_mid 0.16
_exptl_crystal_size_min 0.09
_refine_diff_density_max 0.831
_refine_diff_density_min -0.807
_refine_diff_density_rms 0.063
_refine_ls_extinction_method none
_refine_ls_goodness_of_fit_ref 1.037
_refine_ls_hydrogen_treatment constr
_refine_ls_matrix_type full
_refine_ls_number_parameters 1016
_refine_ls_number_reflns 21395
_refine_ls_number_restraints 213
_refine_ls_restrained_S_all 1.034
_refine_ls_R_factor_all 0.0559
_refine_ls_R_factor_gt 0.0378
_refine_ls_shift/su_max 0.003
_refine_ls_shift/su_mean 0.000
_refine_ls_structure_factor_coef Fsqd
_refine_ls_weighting_details 'w=1/[\s^2^(Fo^2^)+(0.0270P)^2^+6.7690P] where P=(Fo^2^+2Fc^2^)/3'
_refine_ls_weighting_scheme calc
_refine_ls_wR_factor_gt 0.0776
_refine_ls_wR_factor_ref 0.0847
_reflns_Friedel_coverage 0.000
_reflns_number_gt 17093
_reflns_number_total 21395
_reflns_threshold_expression 'I > 2\s(I)'
_cod_data_source_file ja8b02603_si_002.cif
_cod_data_source_block compound6
_cod_original_sg_symbol_H-M 'P 21/c'
_cod_database_code 4132243
_shelx_space_group_comment
;
The symmetry employed for this shelxl refinement is uniquely defined
by the following loop, which should always be used as a source of
symmetry information in preference to the above space-group names.
They are only intended as comments.
;
_olex2_refinement_description
;
1. Fixed Uiso
 At 1.2 times of:
  All C(H) groups, All C(H,H) groups
 At 1.5 times of:
  All C(H,H,H) groups
2. Rigid body (RIGU) restrains
 C41A, C41, C40, C40A, C39, C39A, C38, C38A, C37, C37A, C42A, C42
 with sigma for 1-2 distances of 0.004 and sigma for 1-3 distances of 0.004
 C18A, C17A, C16A, C15A, C14A, C13A
 with sigma for 1-2 distances of 0.004 and sigma for 1-3 distances of 0.004
 C15A, C16A, C17A, C18A, C13A, C14A
 with sigma for 1-2 distances of 0.004 and sigma for 1-3 distances of 0.004
 C13, C14, C15, C16, C17, C18
 with sigma for 1-2 distances of 0.004 and sigma for 1-3 distances of 0.004
 C25A, C26A, C27A, C28A, C29, C30
 with sigma for 1-2 distances of 0.004 and sigma for 1-3 distances of 0.004
 C25, C30, C29, C28, C27, C26
 with sigma for 1-2 distances of 0.004 and sigma for 1-3 distances of 0.004
3. Others
 Sof(H29A)=Sof(C26A)=Sof(H26A)=Sof(C27A)=Sof(H27A)=Sof(C25A)=Sof(C28A)=
 Sof(H28A)=1-FVAR(1)
 Sof(H29)=Sof(C25)=Sof(C26)=Sof(H26)=Sof(C27)=Sof(H27)=Sof(C28)=Sof(H28)=FVAR(1)
 Sof(C42)=Sof(C40)=Sof(H40)=Sof(C38)=Sof(H38)=Sof(C37)=Sof(H37)=Sof(C39)=
 Sof(H39)=Sof(C41)=Sof(H41)=1-FVAR(2)
 Sof(C41A)=Sof(H41A)=Sof(C40A)=Sof(H40A)=Sof(C39A)=Sof(H39A)=Sof(C38A)=
 Sof(H38A)=Sof(C37A)=Sof(H37A)=Sof(C42A)=FVAR(2)
 Sof(C1S)=Sof(H1SA)=Sof(H1SB)=Sof(H1SC)=Sof(C4S)=Sof(H4SA)=Sof(H4SB)=Sof(H4SC)=
 Sof(C2S)=Sof(H2SA)=Sof(H2SB)=Sof(C3S)=Sof(H3S)=1-FVAR(3)
 Sof(C5S)=Sof(H5SA)=Sof(H5SB)=Sof(H5SC)=Sof(C6S)=Sof(H6SA)=Sof(H6SB)=Sof(C8S)=
 Sof(H8SA)=Sof(H8SB)=Sof(H8SC)=Sof(C7S)=Sof(H7SA)=Sof(H7SB)=FVAR(3)
 Sof(C13)=Sof(C18)=Sof(C14)=Sof(H14)=Sof(C15)=Sof(H15)=Sof(C17)=Sof(H17)=
 Sof(C16)=Sof(H16)=1-FVAR(4)
 Sof(C16A)=Sof(H16A)=Sof(C14A)=Sof(H14A)=Sof(C15A)=Sof(H15A)=Sof(C13A)=
 Sof(C18A)=Sof(C17A)=Sof(H17A)=FVAR(4)
 Sof(Si1)=1-FVAR(5)
 Sof(Si1A)=FVAR(5)
4.a Ternary CH refined with riding coordinates:
 C55(H55), C58(H58), C33(H33), C31(H31), C70(H70), C22(H22), C67(H67), C19(H19)
4.b Secondary CH2 refined with riding coordinates:
 C6S(H6SA,H6SB), C7S(H7SA,H7SB), C2S(H2SA,H2SB)
4.c Aromatic/amide H refined with riding coordinates:
 C53(H53), C45(H45), C44(H44), C52(H52), C46(H46), C51(H51), C50(H50),
 C65(H65), C64(H64), C1(H1), C29(H29), C29(H29A), C5(H5), C62(H62), C2(H2),
 C63(H63), C4(H4), C3(H3), C26(H26), C27(H27), C28(H28), C26A(H26A), C27A(H27A),
  C28A(H28A), C41A(H41A), C40A(H40A), C39A(H39A), C38A(H38A), C37A(H37A),
 C40(H40), C38(H38), C37(H37), C39(H39), C41(H41), C3S(H3S), C16A(H16A),
 C14A(H14A), C15A(H15A), C17A(H17A), C14(H14), C15(H15), C17(H17), C16(H16),
 C10(H10), C8(H8), C9(H9)
4.d Idealised Me refined as rotating group:
 C57(H57A,H57B,H57C), C59(H59A,H59B,H59C), C60(H60A,H60B,H60C), C56(H56A,H56B,
 H56C), C35(H35A,H35B,H35C), C72(H72A,H72B,H72C), C34(H34A,H34B,H34C), C32(H32A,
 H32B,H32C), C69(H69A,H69B,H69C), C68(H68A,H68B,H68C), C71(H71A,H71B,H71C),
 C24(H24A,H24B,H24C), C36(H36A,H36B,H36C), C23(H23A,H23B,H23C), C20(H20A,H20B,
 H20C), C21(H21A,H21B,H21C), C5S(H5SA,H5SB,H5SC), C8S(H8SA,H8SB,H8SC), C1S(H1SA,
 H1SB,H1SC), C4S(H4SA,H4SB,H4SC)
;
_shelx_shelxl_version_number 2014/7
_olex2_submission_special_instructions 'No special instructions were received'

loop_
_space_group_symop_operation_xyz
'x, y, z'
'-x, y+1/2, -z+1/2'
'-x, -y, -z'
'x, -y-1/2, z-1/2'

loop_
_atom_site_label
_atom_site_type_symbol
_atom_site_fract_x
_atom_site_fract_y
_atom_site_fract_z
_atom_site_U_iso_or_equiv
_atom_site_adp_type
_atom_site_occupancy
_atom_site_site_symmetry_order
_atom_site_calc_flag
_atom_site_refinement_flags_posn
_atom_site_refinement_flags_adp
_atom_site_refinement_flags_occupancy
_atom_site_disorder_assembly
_atom_site_disorder_group
Fe2 Fe 0.58247(2) 0.25514(2) 0.65393(2) 0.01266(5) Uani 1 1 d . . . . .
Fe1 Fe 0.81384(2) 0.36275(2) 0.73250(2) 0.01676(5) Uani 1 1 d . . . . .
S2 S 0.62484(2) 0.14016(2) 0.64186(2) 0.01708(7) Uani 1 1 d . . . . .
P4 P 0.55807(2) 0.32711(2) 0.56123(2) 0.01303(7) Uani 1 1 d . . . . .
S1 S 0.80256(2) 0.42481(2) 0.64029(2) 0.02032(8) Uani 1 1 d . . . . .
P2 P 0.85794(2) 0.24074(2) 0.73060(2) 0.01586(8) Uani 1 1 d . . . . .
P3 P 0.53080(2) 0.25357(2) 0.73644(2) 0.01906(8) Uani 1 1 d . . . . .
Si2 Si 0.47765(2) 0.20091(2) 0.59971(2) 0.01445(8) Uani 1 1 d . . . . .
P1 P 0.82387(2) 0.44892(2) 0.81727(2) 0.02346(9) Uani 1 1 d . . . . .
N1 N 0.72183(7) 0.32914(7) 0.70998(6) 0.0153(2) Uani 1 1 d . . . . .
N2 N 0.66862(7) 0.30116(7) 0.69173(6) 0.0144(2) Uani 1 1 d . . . . .
C54 C 0.48000(8) 0.29896(9) 0.49853(7) 0.0162(3) Uani 1 1 d . . . . .
C53 C 0.45638(9) 0.33544(9) 0.43877(7) 0.0211(3) Uani 1 1 d . . . . .
H53 H 0.4828 0.3756 0.4280 0.025 Uiso 1 1 calc R . . . .
C45 C 0.45395(8) -0.03542(9) 0.56367(7) 0.0183(3) Uani 1 1 d . . . . .
H45 H 0.4183 -0.0718 0.5468 0.022 Uiso 1 1 calc R . . . .
C49 C 0.44167(8) 0.23973(8) 0.51522(7) 0.0162(3) Uani 1 1 d . . . . .
C47 C 0.48895(8) 0.09510(8) 0.59266(7) 0.0149(3) Uani 1 1 d . . . . .
C44 C 0.52315(8) -0.05814(9) 0.58289(7) 0.0188(3) Uani 1 1 d . . . . .
H44 H 0.5344 -0.1103 0.5794 0.023 Uiso 1 1 calc R . . . .
C52 C 0.39426(9) 0.31281(10) 0.39536(8) 0.0237(3) Uani 1 1 d . . . . .
H52 H 0.3776 0.3382 0.3552 0.028 Uiso 1 1 calc R . . . .
C46 C 0.43707(8) 0.04066(9) 0.56925(7) 0.0162(3) Uani 1 1 d . . . . .
H46 H 0.3896 0.0558 0.5570 0.019 Uiso 1 1 calc R . . . .
C43 C 0.57623(8) -0.00555(9) 0.60720(7) 0.0171(3) Uani 1 1 d . . . . .
C55 C 0.54267(8) 0.42990(8) 0.56869(7) 0.0162(3) Uani 1 1 d . . . . .
H55 H 0.5400 0.4551 0.5267 0.019 Uiso 1 1 calc R . . . .
C51 C 0.35644(9) 0.25299(10) 0.41062(8) 0.0229(3) Uani 1 1 d . . . . .
H51 H 0.3143 0.2371 0.3806 0.028 Uiso 1 1 calc R . . . .
C50 C 0.37998(8) 0.21644(9) 0.46947(8) 0.0202(3) Uani 1 1 d . . . . .
H50 H 0.3541 0.1750 0.4791 0.024 Uiso 1 1 calc R . . . .
C58 C 0.63189(8) 0.32093(9) 0.52558(7) 0.0181(3) Uani 1 1 d . . . . .
H58 H 0.6752 0.3206 0.5625 0.022 Uiso 1 1 calc R . . . .
C48 C 0.55887(8) 0.07149(8) 0.61134(7) 0.0145(3) Uani 1 1 d . . . . .
C66 C 0.43602(9) 0.24488(9) 0.70676(8) 0.0205(3) Uani 1 1 d . . . . .
C65 C 0.39078(10) 0.25940(10) 0.74405(9) 0.0279(4) Uani 1 1 d . . . . .
H65 H 0.4087 0.2765 0.7872 0.034 Uiso 1 1 calc R . . . .
C33 C 0.85712(8) 0.20176(9) 0.65088(8) 0.0201(3) Uani 1 1 d . . . . .
H33 H 0.8757 0.1485 0.6580 0.024 Uiso 1 1 calc R . . . .
C30 C 0.95040(8) 0.23220(9) 0.77173(8) 0.0209(3) Uani 1 1 d . U . . .
C61 C 0.40984(8) 0.21959(9) 0.64323(8) 0.0191(3) Uani 1 1 d . . . . .
C57 C 0.60301(9) 0.46513(9) 0.62052(8) 0.0227(3) Uani 1 1 d . . . . .
H57A H 0.6066 0.4406 0.6619 0.034 Uiso 1 1 calc GR . . . .
H57B H 0.5947 0.5199 0.6237 0.034 Uiso 1 1 calc GR . . . .
H57C H 0.6464 0.4574 0.6092 0.034 Uiso 1 1 calc GR . . . .
C59 C 0.62951(10) 0.24373(10) 0.49169(8) 0.0263(4) Uani 1 1 d . . . . .
H59A H 0.6266 0.2026 0.5214 0.039 Uiso 1 1 calc GR . . . .
H59B H 0.6717 0.2374 0.4781 0.039 Uiso 1 1 calc GR . . . .
H59C H 0.5887 0.2419 0.4539 0.039 Uiso 1 1 calc GR . . . .
C31 C 0.80867(9) 0.16883(9) 0.76306(8) 0.0216(3) Uani 1 1 d . . . . .
H31 H 0.7585 0.1795 0.7415 0.026 Uiso 1 1 calc R . . . .
C60 C 0.64015(9) 0.38639(11) 0.48174(8) 0.0256(4) Uani 1 1 d . . . . .
H60A H 0.6001 0.3872 0.4432 0.038 Uiso 1 1 calc GR . . . .
H60B H 0.6828 0.3790 0.4691 0.038 Uiso 1 1 calc GR . . . .
H60C H 0.6428 0.4349 0.5047 0.038 Uiso 1 1 calc GR . . . .
O1S O 1.11400(11) 0.22572(10) 0.56321(10) 0.0641(5) Uani 1 1 d . . . . .
C6 C 0.82625(10) 0.51830(10) 0.52445(9) 0.0266(4) Uani 1 1 d . . . . .
C70 C 0.54267(10) 0.33478(11) 0.79425(8) 0.0274(4) Uani 1 1 d . . . . .
H70 H 0.5168 0.3220 0.8260 0.033 Uiso 1 1 calc R . . . .
C56 C 0.47321(9) 0.44149(10) 0.58339(8) 0.0222(3) Uani 1 1 d . . . . .
H56A H 0.4350 0.4283 0.5454 0.033 Uiso 1 1 calc GR . . . .
H56B H 0.4688 0.4950 0.5948 0.033 Uiso 1 1 calc GR . . . .
H56C H 0.4714 0.4086 0.6194 0.033 Uiso 1 1 calc GR . . . .
C64 C 0.32011(10) 0.24878(11) 0.71802(10) 0.0325(4) Uani 1 1 d . . . . .
H64 H 0.2896 0.2584 0.7435 0.039 Uiso 1 1 calc R . . . .
C1 C 0.77815(10) 0.56862(10) 0.53783(9) 0.0272(4) Uani 1 1 d . . . . .
H1 H 0.7830 0.5832 0.5811 0.033 Uiso 1 1 calc R . . . .
C22 C 0.77028(9) 0.53682(10) 0.80013(9) 0.0262(4) Uani 1 1 d . . . . .
H22 H 0.7817 0.5682 0.8403 0.031 Uiso 1 1 calc R . . . .
C29 C 0.98635(9) 0.16320(10) 0.78687(9) 0.0261(4) Uani 1 1 d . U . . .
H29 H 0.9613 0.1167 0.7762 0.031 Uiso 0.650(7) 1 calc R . P A 1
H29A H 0.9627 0.1158 0.7847 0.031 Uiso 0.350(7) 1 calc R . P A 2
C67 C 0.55639(10) 0.17215(11) 0.79416(8) 0.0282(4) Uani 1 1 d . . . . .
H67 H 0.5471 0.1878 0.8352 0.034 Uiso 1 1 calc R . . . .
C35 C 0.90439(9) 0.24657(11) 0.61996(9) 0.0268(4) Uani 1 1 d . . . . .
H35A H 0.8864 0.2986 0.6105 0.040 Uiso 1 1 calc GR . . . .
H35B H 0.9056 0.2214 0.5800 0.040 Uiso 1 1 calc GR . . . .
H35C H 0.9515 0.2485 0.6496 0.040 Uiso 1 1 calc GR . . . .
C72 C 0.61880(11) 0.34603(13) 0.83170(9) 0.0360(5) Uani 1 1 d . . . . .
H72A H 0.6358 0.3006 0.8577 0.054 Uiso 1 1 calc GR . . . .
H72B H 0.6232 0.3906 0.8599 0.054 Uiso 1 1 calc GR . . . .
H72C H 0.6463 0.3542 0.8016 0.054 Uiso 1 1 calc GR . . . .
C34 C 0.78390(9) 0.19681(12) 0.60503(9) 0.0290(4) Uani 1 1 d . . . . .
H34A H 0.7543 0.1673 0.6252 0.043 Uiso 1 1 calc GR . . . .
H34B H 0.7855 0.1716 0.5652 0.043 Uiso 1 1 calc GR . . . .
H34C H 0.7648 0.2483 0.5952 0.043 Uiso 1 1 calc GR . . . .
C5 C 0.81671(11) 0.49694(12) 0.46059(10) 0.0350(4) Uani 1 1 d . . . . .
H5 H 0.8484 0.4623 0.4504 0.042 Uiso 1 1 calc R . . . .
C32 C 0.81896(12) 0.18354(11) 0.83443(9) 0.0353(4) Uani 1 1 d . . . . .
H32A H 0.8681 0.1769 0.8580 0.053 Uiso 1 1 calc GR . . . .
H32B H 0.7908 0.1474 0.8507 0.053 Uiso 1 1 calc GR . . . .
H32C H 0.8046 0.2358 0.8404 0.053 Uiso 1 1 calc GR . . . .
C69 C 0.63377(11) 0.15247(14) 0.80958(10) 0.0390(5) Uani 1 1 d . . . . .
H69A H 0.6429 0.1290 0.7719 0.059 Uiso 1 1 calc GR . . . .
H69B H 0.6464 0.1167 0.8457 0.059 Uiso 1 1 calc GR . . . .
H69C H 0.6615 0.1991 0.8210 0.059 Uiso 1 1 calc GR . . . .
C68 C 0.51383(12) 0.10093(11) 0.76994(10) 0.0357(5) Uani 1 1 d . . . . .
H68A H 0.4646 0.1115 0.7646 0.053 Uiso 1 1 calc GR . . . .
H68B H 0.5294 0.0595 0.8011 0.053 Uiso 1 1 calc GR . . . .
H68C H 0.5200 0.0858 0.7285 0.053 Uiso 1 1 calc GR . . . .
C71 C 0.51217(12) 0.40840(11) 0.76086(9) 0.0339(4) Uani 1 1 d . . . . .
H71A H 0.5393 0.4250 0.7323 0.051 Uiso 1 1 calc GR . . . .
H71B H 0.5137 0.4480 0.7931 0.051 Uiso 1 1 calc GR . . . .
H71C H 0.4638 0.3997 0.7356 0.051 Uiso 1 1 calc GR . . . .
C24 C 0.78880(13) 0.58354(11) 0.74812(11) 0.0439(5) Uani 1 1 d . . . . .
H24A H 0.8387 0.5950 0.7616 0.066 Uiso 1 1 calc GR . . . .
H24B H 0.7624 0.6313 0.7414 0.066 Uiso 1 1 calc GR . . . .
H24C H 0.7773 0.5543 0.7080 0.066 Uiso 1 1 calc GR . . . .
C19 C 0.80700(13) 0.40443(12) 0.88940(9) 0.0392(5) Uani 1 1 d . . . . .
H19 H 0.7671 0.3685 0.8732 0.047 Uiso 1 1 calc R . . . .
C36 C 0.81915(11) 0.08442(10) 0.75049(11) 0.0330(4) Uani 1 1 d . . . . .
H36A H 0.8146 0.0769 0.7048 0.049 Uiso 1 1 calc GR . . . .
H36B H 0.7839 0.0539 0.7626 0.049 Uiso 1 1 calc GR . . . .
H36C H 0.8656 0.0684 0.7761 0.049 Uiso 1 1 calc GR . . . .
C62 C 0.33774(9) 0.20972(10) 0.61825(9) 0.0255(4) Uani 1 1 d . . . . .
H62 H 0.3191 0.1928 0.5752 0.031 Uiso 1 1 calc R . . . .
C2 C 0.72342(11) 0.59762(11) 0.48897(10) 0.0325(4) Uani 1 1 d . . . . .
H2 H 0.6915 0.6323 0.4989 0.039 Uiso 1 1 calc R . . . .
C63 C 0.29328(10) 0.22417(11) 0.65517(10) 0.0310(4) Uani 1 1 d . . . . .
H63 H 0.2446 0.2172 0.6375 0.037 Uiso 1 1 calc R . . . .
C23 C 0.69291(10) 0.51958(12) 0.78106(11) 0.0405(5) Uani 1 1 d . . . . .
H23A H 0.6806 0.4879 0.7423 0.061 Uiso 1 1 calc GR . . . .
H23B H 0.6667 0.5675 0.7725 0.061 Uiso 1 1 calc GR . . . .
H23C H 0.6815 0.4923 0.8161 0.061 Uiso 1 1 calc GR . . . .
C4 C 0.76166(12) 0.52548(13) 0.41185(10) 0.0400(5) Uani 1 1 d . . . . .
H4 H 0.7558 0.5101 0.3687 0.048 Uiso 1 1 calc R . . . .
C20 C 0.86984(15) 0.35582(13) 0.92411(11) 0.0597(8) Uani 1 1 d . . . . .
H20A H 0.8858 0.3268 0.8925 0.090 Uiso 1 1 calc GR . . . .
H20B H 0.8566 0.3204 0.9535 0.090 Uiso 1 1 calc GR . . . .
H20C H 0.9074 0.3891 0.9486 0.090 Uiso 1 1 calc GR . . . .
C21 C 0.78735(18) 0.45799(15) 0.93720(11) 0.0622(8) Uani 1 1 d . . . . .
H21A H 0.8270 0.4909 0.9576 0.093 Uiso 1 1 calc GR . . . .
H21B H 0.7748 0.4277 0.9702 0.093 Uiso 1 1 calc GR . . . .
H21C H 0.7477 0.4896 0.9144 0.093 Uiso 1 1 calc GR . . . .
C3 C 0.71508(12) 0.57624(12) 0.42573(10) 0.0378(5) Uani 1 1 d . . . . .
H3 H 0.6777 0.5962 0.3922 0.045 Uiso 1 1 calc R . . . .
C25 C 0.98339(18) 0.3007(2) 0.78850(19) 0.0157(7) Uani 0.650(7) 1 d . U P A 1
C26 C 1.05492(13) 0.29817(15) 0.81987(16) 0.0205(7) Uani 0.650(7) 1 d . U P A 1
H26 H 1.0798 0.3445 0.8318 0.025 Uiso 0.650(7) 1 calc R . P A 1
C27 C 1.09031(15) 0.22898(17) 0.83386(18) 0.0240(7) Uani 0.650(7) 1 d . U P A 1
H27 H 1.1386 0.2284 0.8557 0.029 Uiso 0.650(7) 1 calc R . P A 1
C28 C 1.0544(4) 0.1603(4) 0.8156(4) 0.0247(11) Uani 0.650(7) 1 d . U P A 1
H28 H 1.0781 0.1128 0.8236 0.030 Uiso 0.650(7) 1 calc R . P A 1
C26A C 1.0630(3) 0.3001(3) 0.7803(3) 0.0277(17) Uani 0.350(7) 1 d . U P A 2
H26A H 1.0880 0.3450 0.7764 0.033 Uiso 0.350(7) 1 calc R . P A 2
C27A C 1.0987(3) 0.2325(3) 0.8001(5) 0.0340(18) Uani 0.350(7) 1 d . U P A 2
H27A H 1.1479 0.2315 0.8092 0.041 Uiso 0.350(7) 1 calc R . P A 2
C25A C 0.9905(4) 0.3028(4) 0.7660(4) 0.0180(13) Uani 0.350(7) 1 d . U P A 2
C28A C 1.0641(8) 0.1680(10) 0.8067(10) 0.037(4) Uani 0.350(7) 1 d . U P A 2
H28A H 1.0903 0.1241 0.8247 0.044 Uiso 0.350(7) 1 calc R . P A 2
C41A C 0.6967(2) -0.0265(3) 0.5987(2) 0.0277(9) Uani 0.625(6) 1 d . U P B 1
H41A H 0.6824 -0.0011 0.5584 0.033 Uiso 0.625(6) 1 calc R . P B 1
C40A C 0.7644(2) -0.0543(3) 0.6212(3) 0.0358(11) Uani 0.625(6) 1 d . U P B 1
H40A H 0.7957 -0.0493 0.5959 0.043 Uiso 0.625(6) 1 calc R . P B 1
C39A C 0.78554(19) -0.08943(19) 0.6811(2) 0.0359(11) Uani 0.625(6) 1 d . U P B 1
H39A H 0.8316 -0.1085 0.6970 0.043 Uiso 0.625(6) 1 calc R . P B 1
C38A C 0.73962(16) -0.09659(17) 0.7175(2) 0.0337(10) Uani 0.625(6) 1 d . U P B 1
H38A H 0.7544 -0.1197 0.7588 0.040 Uiso 0.625(6) 1 calc R . P B 1
C37A C 0.67187(18) -0.0701(2) 0.6939(2) 0.0248(8) Uani 0.625(6) 1 d . U P B 1
H37A H 0.6404 -0.0758 0.7189 0.030 Uiso 0.625(6) 1 calc R . P B 1
C42A C 0.6499(3) -0.0354(4) 0.6342(3) 0.0167(10) Uani 0.625(6) 1 d . U P B 1
C42 C 0.6502(6) -0.0263(7) 0.6171(4) 0.0169(17) Uani 0.375(6) 1 d . U P B 2
C40 C 0.7545(3) -0.0346(3) 0.5837(3) 0.0281(13) Uani 0.375(6) 1 d . U P B 2
H40 H 0.7803 -0.0200 0.5551 0.034 Uiso 0.375(6) 1 calc R . P B 2
C38 C 0.7482(3) -0.1029(3) 0.6766(3) 0.0276(14) Uani 0.375(6) 1 d . U P B 2
H38 H 0.7693 -0.1344 0.7125 0.033 Uiso 0.375(6) 1 calc R . P B 2
C37 C 0.6801(3) -0.0745(3) 0.6677(3) 0.0222(12) Uani 0.375(6) 1 d . U P B 2
H37 H 0.6548 -0.0888 0.6968 0.027 Uiso 0.375(6) 1 calc R . P B 2
C39 C 0.7831(3) -0.0848(4) 0.6337(4) 0.0289(15) Uani 0.375(6) 1 d . U P B 2
H39 H 0.8275 -0.1066 0.6378 0.035 Uiso 0.375(6) 1 calc R . P B 2
C41 C 0.6890(3) -0.0062(4) 0.5756(3) 0.0199(12) Uani 0.375(6) 1 d . U P B 2
H41 H 0.6695 0.0279 0.5411 0.024 Uiso 0.375(6) 1 calc R . P B 2
C5S C 1.10507(17) 0.26028(19) 0.66868(15) 0.0377(8) Uani 0.662(4) 1 d . . P C 1
H5SA H 1.0769 0.2144 0.6678 0.057 Uiso 0.662(4) 1 calc GR . P C 1
H5SB H 1.0886 0.3012 0.6915 0.057 Uiso 0.662(4) 1 calc GR . P C 1
H5SC H 1.1539 0.2489 0.6909 0.057 Uiso 0.662(4) 1 calc GR . P C 1
C6S C 1.0988(2) 0.2850(2) 0.6019(2) 0.0431(9) Uani 0.662(4) 1 d . . P C 1
H6SA H 1.0508 0.3035 0.5818 0.052 Uiso 0.662(4) 1 calc R . P C 1
H6SB H 1.1309 0.3282 0.6031 0.052 Uiso 0.662(4) 1 calc R . P C 1
C8S C 1.1657(2) 0.1726(2) 0.48671(17) 0.0431(9) Uani 0.662(4) 1 d . . P C 1
H8SA H 1.1864 0.1844 0.4520 0.065 Uiso 0.662(4) 1 calc GR . P C 1
H8SB H 1.1263 0.1379 0.4706 0.065 Uiso 0.662(4) 1 calc GR . P C 1
H8SC H 1.2006 0.1482 0.5223 0.065 Uiso 0.662(4) 1 calc GR . P C 1
C7S C 1.1408(2) 0.2455(2) 0.5101(2) 0.0453(9) Uani 0.662(4) 1 d . . P C 1
H7SA H 1.1798 0.2821 0.5244 0.054 Uiso 0.662(4) 1 calc R . P C 1
H7SB H 1.1039 0.2693 0.4750 0.054 Uiso 0.662(4) 1 calc R . P C 1
C1S C 1.0007(5) 0.3114(5) 0.5081(5) 0.071(3) Uani 0.338(4) 1 d . . P C 2
H1SA H 1.0128 0.3286 0.4697 0.107 Uiso 0.338(4) 1 calc GR . P C 2
H1SB H 0.9728 0.3507 0.5212 0.107 Uiso 0.338(4) 1 calc GR . P C 2
H1SC H 0.9739 0.2639 0.4985 0.107 Uiso 0.338(4) 1 calc GR . P C 2
C4S C 1.1027(9) 0.1735(8) 0.4639(5) 0.122(6) Uani 0.338(4) 1 d . . P C 2
H4SA H 1.0768 0.1769 0.4183 0.183 Uiso 0.338(4) 1 calc GR . P C 2
H4SB H 1.0872 0.1285 0.4829 0.183 Uiso 0.338(4) 1 calc GR . P C 2
H4SC H 1.1525 0.1692 0.4683 0.183 Uiso 0.338(4) 1 calc GR . P C 2
C2S C 1.0653(6) 0.2979(5) 0.5610(5) 0.065(3) Uani 0.338(4) 1 d . . P C 2
H2SA H 1.0517 0.2972 0.6014 0.078 Uiso 0.338(4) 1 calc R . P C 2
H2SB H 1.0949 0.3436 0.5631 0.078 Uiso 0.338(4) 1 calc R . P C 2
C3S C 1.0898(8) 0.2431(6) 0.4977(5) 0.079(4) Uani 0.338(4) 1 d . . P C 2
H3S H 1.0695 0.2896 0.4789 0.095 Uiso 0.338(4) 1 calc R . P C 2
C16A C 1.0059(9) 0.5694(7) 0.9113(7) 0.025(2) Uani 0.36(3) 1 d . U P A 1
H16A H 1.0200 0.6047 0.9458 0.030 Uiso 0.36(3) 1 calc R . P A 1
C14A C 1.0360(7) 0.4874(7) 0.8358(7) 0.014(2) Uani 0.36(3) 1 d . U P A 1
H14A H 1.0709 0.4688 0.8180 0.017 Uiso 0.36(3) 1 calc R . P A 1
C15A C 1.0537(8) 0.5386(8) 0.8848(8) 0.020(2) Uani 0.36(3) 1 d . U P A 1
H15A H 1.1010 0.5535 0.9012 0.024 Uiso 0.36(3) 1 calc R . P A 1
C13A C 0.9657(6) 0.4609(7) 0.8103(8) 0.0136(18) Uani 0.36(3) 1 d . U P A 1
C18A C 0.9183(8) 0.4899(7) 0.8400(7) 0.017(2) Uani 0.36(3) 1 d . U P A 1
C17A C 0.9357(8) 0.5486(7) 0.8874(7) 0.023(2) Uani 0.36(3) 1 d . U P A 1
H17A H 0.9009 0.5728 0.9024 0.028 Uiso 0.36(3) 1 calc R . P A 1
C13 C 0.9585(4) 0.4638(4) 0.8269(5) 0.0140(11) Uani 0.64(3) 1 d . U P A 2
C18 C 0.9065(4) 0.4908(5) 0.8527(4) 0.0200(12) Uani 0.64(3) 1 d . U P A 2
C14 C 1.0254(4) 0.4944(4) 0.8496(5) 0.0219(11) Uani 0.64(3) 1 d . U P A 2
H14 H 1.0607 0.4775 0.8315 0.026 Uiso 0.64(3) 1 calc R . P A 2
C15 C 1.0412(4) 0.5490(4) 0.8981(4) 0.0218(12) Uani 0.64(3) 1 d . U P A 2
H15 H 1.0874 0.5675 0.9147 0.026 Uiso 0.64(3) 1 calc R . P A 2
C17 C 0.9217(4) 0.5470(4) 0.8998(5) 0.0279(13) Uani 0.64(3) 1 d . U P A 2
H17 H 0.8862 0.5654 0.9170 0.033 Uiso 0.64(3) 1 calc R . P A 2
C16 C 0.9886(5) 0.5761(4) 0.9218(4) 0.0273(13) Uani 0.64(3) 1 d . U P A 2
H16 H 0.9984 0.6151 0.9535 0.033 Uiso 0.64(3) 1 calc R . P A 2
Si1A Si 0.9324(3) 0.3899(2) 0.7450(8) 0.0178(12) Uani 0.45(3) 1 d . . P A 1
Si1 Si 0.92897(18) 0.3902(2) 0.7619(4) 0.0109(6) Uani 0.55(3) 1 d . . P A 2
C7 C 0.88833(9) 0.49181(10) 0.57608(9) 0.0268(4) Uani 1 1 d . . . . .
C12 C 0.88433(8) 0.45378(9) 0.63196(9) 0.0231(3) Uani 1 1 d . . . . .
C10 C 1.00983(9) 0.45074(11) 0.67219(12) 0.0375(5) Uani 1 1 d . . . . .
H10 H 1.0511 0.4380 0.7049 0.045 Uiso 1 1 calc R . . . .
C8 C 0.95461(11) 0.50615(12) 0.56934(11) 0.0390(5) Uani 1 1 d . . . . .
H8 H 0.9585 0.5307 0.5315 0.047 Uiso 1 1 calc R . . . .
C9 C 1.01457(10) 0.48548(14) 0.61638(12) 0.0455(6) Uani 1 1 d . . . . .
H9 H 1.0588 0.4951 0.6103 0.055 Uiso 1 1 calc R . . . .
C11 C 0.94515(9) 0.43415(10) 0.68108(10) 0.0286(4) Uani 1 1 d . . . . .

loop_
_atom_site_aniso_label
_atom_site_aniso_U_11
_atom_site_aniso_U_22
_atom_site_aniso_U_33
_atom_site_aniso_U_23
_atom_site_aniso_U_13
_atom_site_aniso_U_12
Fe2 0.01493(10) 0.01040(9) 0.01138(9) 0.00117(7) 0.00171(8) -0.00279(7)
Fe1 0.01409(10) 0.00944(10) 0.02180(11) -0.00140(8) -0.00279(8) -0.00137(8)
S2 0.01456(16) 0.01263(16) 0.02238(18) -0.00115(14) 0.00263(14) -0.00244(13)
P4 0.01592(17) 0.01166(17) 0.01028(16) 0.00056(13) 0.00180(13) -0.00165(13)
S1 0.01249(16) 0.01710(18) 0.0296(2) 0.00468(15) 0.00319(15) -0.00074(14)
P2 0.01705(18) 0.01022(17) 0.01869(18) -0.00107(14) 0.00254(15) -0.00082(14)
P3 0.0237(2) 0.01872(19) 0.01567(18) 0.00417(15) 0.00704(15) -0.00353(16)
Si2 0.01437(19) 0.01173(18) 0.01602(19) 0.00114(15) 0.00240(15) -0.00189(15)
P1 0.0227(2) 0.01503(19) 0.0238(2) -0.00395(16) -0.00752(17) -0.00143(16)
N1 0.0184(6) 0.0115(6) 0.0138(6) -0.0003(5) 0.0011(5) 0.0009(5)
N2 0.0189(6) 0.0115(6) 0.0110(5) 0.0018(4) 0.0014(5) -0.0006(5)
C54 0.0183(7) 0.0144(7) 0.0134(6) -0.0013(5) 0.0004(6) 0.0000(6)
C53 0.0261(8) 0.0188(8) 0.0152(7) 0.0018(6) 0.0008(6) -0.0011(6)
C45 0.0217(8) 0.0163(7) 0.0170(7) -0.0030(6) 0.0058(6) -0.0072(6)
C49 0.0165(7) 0.0124(7) 0.0171(7) -0.0011(5) 0.0009(6) 0.0019(5)
C47 0.0168(7) 0.0133(7) 0.0141(6) 0.0017(5) 0.0038(5) -0.0025(5)
C44 0.0231(8) 0.0143(7) 0.0201(7) -0.0038(6) 0.0078(6) -0.0026(6)
C52 0.0278(9) 0.0230(8) 0.0146(7) -0.0004(6) -0.0030(6) 0.0027(7)
C46 0.0156(7) 0.0185(7) 0.0139(7) 0.0002(5) 0.0032(5) -0.0038(6)
C43 0.0177(7) 0.0158(7) 0.0187(7) -0.0031(6) 0.0065(6) -0.0009(6)
C55 0.0208(7) 0.0125(7) 0.0139(7) 0.0019(5) 0.0030(6) 0.0000(6)
C51 0.0204(8) 0.0225(8) 0.0199(7) -0.0059(6) -0.0039(6) 0.0013(6)
C50 0.0187(7) 0.0154(7) 0.0235(8) -0.0033(6) 0.0015(6) -0.0013(6)
C58 0.0195(7) 0.0219(8) 0.0128(7) 0.0000(6) 0.0045(6) 0.0010(6)
C48 0.0172(7) 0.0128(7) 0.0139(6) -0.0007(5) 0.0052(5) -0.0042(5)
C66 0.0247(8) 0.0149(7) 0.0246(8) 0.0048(6) 0.0112(7) -0.0018(6)
C65 0.0346(10) 0.0253(9) 0.0304(9) 0.0015(7) 0.0197(8) -0.0053(7)
C33 0.0198(7) 0.0164(7) 0.0235(8) -0.0059(6) 0.0054(6) -0.0009(6)
C30 0.0197(7) 0.0157(7) 0.0235(8) -0.0001(6) 0.0001(6) 0.0029(6)
C61 0.0197(7) 0.0134(7) 0.0254(8) 0.0044(6) 0.0082(6) -0.0013(6)
C57 0.0273(8) 0.0127(7) 0.0225(8) -0.0008(6) -0.0021(7) -0.0006(6)
C59 0.0315(9) 0.0286(9) 0.0186(8) -0.0051(7) 0.0070(7) 0.0061(7)
C31 0.0247(8) 0.0121(7) 0.0276(8) 0.0019(6) 0.0071(7) -0.0008(6)
C60 0.0248(8) 0.0337(9) 0.0209(8) 0.0081(7) 0.0103(7) 0.0011(7)
O1S 0.0926(15) 0.0410(10) 0.0762(13) -0.0161(9) 0.0523(12) -0.0166(10)
C6 0.0321(9) 0.0197(8) 0.0352(10) -0.0040(7) 0.0210(8) -0.0078(7)
C70 0.0376(10) 0.0304(9) 0.0177(8) -0.0034(7) 0.0136(7) -0.0089(8)
C56 0.0256(8) 0.0212(8) 0.0199(8) 0.0009(6) 0.0067(6) 0.0057(6)
C64 0.0336(10) 0.0276(9) 0.0455(11) 0.0030(8) 0.0262(9) -0.0033(8)
C1 0.0358(10) 0.0206(8) 0.0306(9) -0.0012(7) 0.0180(8) -0.0018(7)
C22 0.0287(9) 0.0173(8) 0.0258(8) -0.0061(6) -0.0029(7) 0.0014(7)
C29 0.0287(9) 0.0152(7) 0.0327(9) 0.0027(7) 0.0061(7) 0.0044(6)
C67 0.0386(10) 0.0271(9) 0.0207(8) 0.0078(7) 0.0112(7) 0.0013(8)
C35 0.0262(9) 0.0277(9) 0.0275(9) -0.0032(7) 0.0093(7) -0.0042(7)
C72 0.0415(11) 0.0478(12) 0.0211(9) -0.0087(8) 0.0127(8) -0.0165(9)
C34 0.0215(8) 0.0380(10) 0.0258(9) -0.0127(8) 0.0041(7) -0.0036(7)
C5 0.0409(11) 0.0331(10) 0.0407(11) -0.0099(9) 0.0273(9) -0.0080(9)
C32 0.0511(12) 0.0265(9) 0.0304(10) 0.0040(8) 0.0152(9) -0.0070(9)
C69 0.0394(11) 0.0498(13) 0.0289(10) 0.0187(9) 0.0115(9) 0.0114(10)
C68 0.0546(13) 0.0230(9) 0.0295(10) 0.0086(8) 0.0123(9) -0.0026(9)
C71 0.0560(13) 0.0262(9) 0.0245(9) -0.0047(7) 0.0195(9) -0.0086(9)
C24 0.0649(15) 0.0201(9) 0.0488(13) 0.0058(9) 0.0195(11) 0.0133(9)
C19 0.0606(14) 0.0268(10) 0.0202(9) -0.0012(7) -0.0047(9) -0.0077(9)
C36 0.0366(10) 0.0151(8) 0.0497(12) 0.0011(8) 0.0164(9) -0.0031(7)
C62 0.0208(8) 0.0235(8) 0.0331(9) 0.0021(7) 0.0092(7) -0.0016(7)
C2 0.0418(11) 0.0230(9) 0.0369(10) 0.0015(8) 0.0181(9) 0.0010(8)
C63 0.0227(9) 0.0284(9) 0.0455(11) 0.0059(8) 0.0157(8) -0.0027(7)
C23 0.0296(10) 0.0308(10) 0.0497(13) -0.0161(9) -0.0066(9) 0.0032(8)
C4 0.0531(13) 0.0426(12) 0.0312(10) -0.0056(9) 0.0230(10) -0.0116(10)
C20 0.088(2) 0.0333(12) 0.0308(11) 0.0048(9) -0.0272(12) -0.0022(12)
C21 0.117(3) 0.0410(13) 0.0288(11) -0.0063(10) 0.0208(14) -0.0111(15)
C3 0.0474(12) 0.0334(11) 0.0341(10) 0.0066(8) 0.0138(9) -0.0052(9)
C25 0.0138(12) 0.0165(13) 0.0169(17) 0.0015(13) 0.0045(12) 0.0015(9)
C26 0.0154(11) 0.0190(12) 0.0250(17) 0.0008(10) 0.0023(10) 0.0001(9)
C27 0.0155(12) 0.0276(15) 0.0256(17) 0.0035(12) 0.0008(11) 0.0051(10)
C28 0.026(3) 0.0148(19) 0.0306(19) 0.0044(15) 0.0048(18) 0.0040(15)
C26A 0.022(2) 0.016(2) 0.040(4) -0.005(2) 0.001(2) 0.0004(17)
C27A 0.021(2) 0.023(2) 0.052(5) 0.002(3) 0.000(3) 0.0032(19)
C25A 0.019(2) 0.011(2) 0.022(3) -0.001(2) 0.004(2) -0.0007(16)
C28A 0.014(3) 0.027(4) 0.063(9) 0.013(4) 0.000(3) 0.012(3)
C41A 0.0227(17) 0.038(2) 0.024(2) -0.0120(16) 0.0087(16) -0.0066(15)
C40A 0.0219(18) 0.039(3) 0.049(3) -0.020(2) 0.0139(19) -0.0032(16)
C39A 0.0162(15) 0.0224(15) 0.065(3) -0.0177(15) 0.0043(16) 0.0013(12)
C38A 0.0229(15) 0.0178(14) 0.053(2) 0.0046(14) -0.0002(14) 0.0011(11)
C37A 0.0192(14) 0.0206(15) 0.035(2) 0.0073(15) 0.0076(14) 0.0002(11)
C42A 0.0161(15) 0.0086(19) 0.027(3) -0.0033(18) 0.009(2) -0.0017(13)
C42 0.024(3) 0.008(3) 0.016(4) -0.001(2) 0.001(3) -0.003(2)
C40 0.016(2) 0.031(3) 0.033(3) -0.001(2) 0.001(2) -0.0008(18)
C38 0.023(3) 0.015(2) 0.039(3) 0.006(2) 0.000(2) -0.0018(19)
C37 0.026(2) 0.017(2) 0.024(3) 0.002(2) 0.007(2) -0.0062(18)
C39 0.021(3) 0.020(3) 0.039(4) 0.000(2) -0.004(2) -0.0018(19)
C41 0.015(2) 0.028(3) 0.016(3) -0.002(2) 0.002(2) -0.0024(18)
C5S 0.0329(16) 0.0407(18) 0.0405(17) -0.0117(14) 0.0120(13) 0.0077(13)
C6S 0.051(2) 0.0286(16) 0.053(2) 0.0030(16) 0.0188(18) 0.0099(15)
C8S 0.046(2) 0.053(2) 0.0324(17) 0.0045(15) 0.0148(15) 0.0103(17)
C7S 0.048(2) 0.045(2) 0.047(2) 0.0084(16) 0.0192(18) 0.0053(18)
C1S 0.071(6) 0.047(5) 0.113(8) -0.001(5) 0.052(6) -0.008(4)
C4S 0.192(17) 0.138(12) 0.046(6) -0.007(7) 0.050(8) 0.037(11)
C2S 0.089(7) 0.055(5) 0.071(6) -0.017(5) 0.052(6) -0.005(5)
C3S 0.141(11) 0.065(6) 0.045(5) 0.013(4) 0.050(7) 0.015(7)
C16A 0.018(4) 0.026(4) 0.030(4) -0.016(3) 0.002(3) -0.008(3)
C14A 0.008(3) 0.009(3) 0.021(4) 0.000(2) 0.000(2) -0.004(2)
C15A 0.016(3) 0.017(3) 0.022(4) -0.004(3) -0.001(3) -0.002(3)
C13A 0.016(3) 0.014(2) 0.010(4) 0.001(3) 0.003(3) 0.0015(18)
C18A 0.014(4) 0.015(3) 0.019(4) -0.009(3) 0.003(3) -0.004(2)
C17A 0.021(4) 0.023(3) 0.026(4) -0.005(3) 0.010(3) -0.004(3)
C13 0.0184(19) 0.0122(14) 0.009(2) -0.0013(16) -0.0002(15) -0.0021(12)
C18 0.014(2) 0.0227(17) 0.022(3) -0.0044(17) 0.0034(15) -0.0013(15)
C14 0.017(2) 0.0214(19) 0.028(3) -0.0008(16) 0.0063(16) 0.0020(15)
C15 0.019(3) 0.019(2) 0.023(2) -0.0053(16) -0.0005(16) -0.0043(17)
C17 0.018(2) 0.035(2) 0.031(3) -0.0157(19) 0.0058(16) -0.0088(16)
C16 0.018(2) 0.0283(18) 0.032(2) -0.0139(16) 0.0008(17) -0.0027(17)
Si1A 0.0147(8) 0.0110(6) 0.023(3) -0.0045(11) -0.0020(12) -0.0006(5)
Si1 0.0102(5) 0.0107(5) 0.0105(14) -0.0013(7) 0.0010(7) -0.0006(3)
C7 0.0239(8) 0.0198(8) 0.0421(10) -0.0123(7) 0.0178(8) -0.0056(7)
C12 0.0164(7) 0.0129(7) 0.0416(10) -0.0079(7) 0.0111(7) -0.0017(6)
C10 0.0166(8) 0.0304(10) 0.0655(14) -0.0242(10) 0.0119(9) -0.0048(7)
C8 0.0346(11) 0.0403(11) 0.0526(13) -0.0235(10) 0.0295(10) -0.0155(9)
C9 0.0212(9) 0.0515(13) 0.0715(16) -0.0365(12) 0.0256(10) -0.0162(9)
C11 0.0157(7) 0.0141(7) 0.0542(12) -0.0130(8) 0.0069(8) -0.0024(6)

loop_
_atom_type_symbol
_atom_type_description
_atom_type_scat_dispersion_real
_atom_type_scat_dispersion_imag
_atom_type_scat_source
C C 0.0033 0.0016 'International Tables Vol C Tables 4.2.6.8 and 6.1.1.4'
H H 0.0000 0.0000 'International Tables Vol C Tables 4.2.6.8 and 6.1.1.4'
Fe Fe 0.3463 0.8444 'International Tables Vol C Tables 4.2.6.8 and 6.1.1.4'
N N 0.0061 0.0033 'International Tables Vol C Tables 4.2.6.8 and 6.1.1.4'
O O 0.0106 0.0060 'International Tables Vol C Tables 4.2.6.8 and 6.1.1.4'
P P 0.1023 0.0942 'International Tables Vol C Tables 4.2.6.8 and 6.1.1.4'
S S 0.1246 0.1234 'International Tables Vol C Tables 4.2.6.8 and 6.1.1.4'
Si Si 0.0817 0.0704 'International Tables Vol C Tables 4.2.6.8 and 6.1.1.4'

loop_
_geom_angle_atom_site_label_1
_geom_angle_atom_site_label_2
_geom_angle_atom_site_label_3
_geom_angle
S2 Fe2 P4 112.588(17)
S2 Fe2 P3 110.531(17)
S2 Fe2 Si2 83.704(16)
P4 Fe2 P3 130.725(17)
Si2 Fe2 P4 81.079(15)
Si2 Fe2 P3 81.044(17)
N2 Fe2 S2 96.04(4)
N2 Fe2 P4 94.91(4)
N2 Fe2 P3 103.20(4)
N2 Fe2 Si2 175.50(4)
S1 Fe1 P2 111.989(18)
S1 Fe1 P1 110.749(18)
S1 Fe1 Si1A 81.1(4)
S1 Fe1 Si1 89.00(19)
P2 Fe1 P1 131.331(18)
P2 Fe1 Si1A 79.12(11)
P1 Fe1 Si1A 85.6(3)
N1 Fe1 S1 94.61(4)
N1 Fe1 P2 93.35(4)
N1 Fe1 P1 105.37(4)
N1 Fe1 Si1A 169.1(3)
N1 Fe1 Si1 173.81(9)
Si1 Fe1 P2 80.63(10)
Si1 Fe1 P1 77.9(2)
C48 S2 Fe2 112.84(5)
C54 P4 Fe2 115.19(5)
C54 P4 C55 101.54(7)
C54 P4 C58 106.85(7)
C55 P4 Fe2 117.19(5)
C55 P4 C58 105.49(7)
C58 P4 Fe2 109.63(5)
C12 S1 Fe1 111.80(6)
C33 P2 Fe1 117.02(5)
C33 P2 C31 103.90(8)
C30 P2 Fe1 114.06(5)
C30 P2 C33 99.36(8)
C30 P2 C31 109.65(8)
C31 P2 Fe1 111.76(5)
C66 P3 Fe2 112.29(5)
C66 P3 C70 102.68(8)
C66 P3 C67 103.32(8)
C70 P3 Fe2 120.82(6)
C70 P3 C67 99.98(8)
C67 P3 Fe2 115.46(6)
C49 Si2 Fe2 112.71(5)
C47 Si2 Fe2 109.58(5)
C47 Si2 C49 107.26(7)
C47 Si2 C61 109.38(7)
C61 Si2 Fe2 110.83(5)
C61 Si2 C49 106.97(7)
C22 P1 Fe1 117.58(6)
C22 P1 C19 106.33(10)
C22 P1 C18A 102.1(4)
C19 P1 Fe1 113.25(6)
C19 P1 C18A 109.8(5)
C18A P1 Fe1 107.1(5)
C18 P1 Fe1 117.8(3)
C18 P1 C22 99.2(3)
C18 P1 C19 100.4(3)
N2 N1 Fe1 170.77(12)
N1 N2 Fe2 174.53(12)
C53 C54 P4 123.91(12)
C49 C54 P4 115.18(11)
C49 C54 C53 120.82(14)
C54 C53 H53 120.1
C52 C53 C54 119.88(15)
C52 C53 H53 120.1
C44 C45 H45 120.1
C44 C45 C46 119.78(14)
C46 C45 H45 120.1
C54 C49 Si2 115.56(11)
C54 C49 C50 118.02(14)
C50 C49 Si2 126.39(12)
C46 C47 Si2 127.50(12)
C46 C47 C48 118.84(14)
C48 C47 Si2 113.60(11)
C45 C44 H44 119.5
C45 C44 C43 120.96(14)
C43 C44 H44 119.5
C53 C52 H52 120.0
C53 C52 C51 119.97(15)
C51 C52 H52 120.0
C45 C46 C47 120.81(14)
C45 C46 H46 119.6
C47 C46 H46 119.6
C44 C43 C48 118.93(14)
C44 C43 C42A 118.2(3)
C44 C43 C42 121.2(5)
C48 C43 C42A 122.6(3)
C48 C43 C42 118.9(5)
P4 C55 H55 108.5
C57 C55 P4 110.01(10)
C57 C55 H55 108.5
C57 C55 C56 111.72(13)
C56 C55 P4 109.51(11)
C56 C55 H55 108.5
C52 C51 H51 119.9
C50 C51 C52 120.24(15)
C50 C51 H51 119.9
C49 C50 H50 119.5
C51 C50 C49 121.02(15)
C51 C50 H50 119.5
P4 C58 H58 106.2
C59 C58 P4 109.38(12)
C59 C58 H58 106.2
C60 C58 P4 117.15(12)
C60 C58 H58 106.2
C60 C58 C59 110.90(13)
C47 C48 S2 119.02(11)
C43 C48 S2 120.31(11)
C43 C48 C47 120.65(13)
C65 C66 P3 124.12(14)
C61 C66 P3 115.58(12)
C61 C66 C65 120.27(16)
C66 C65 H65 120.1
C64 C65 C66 119.90(18)
C64 C65 H65 120.1
P2 C33 H33 107.2
C35 C33 P2 112.34(11)
C35 C33 H33 107.2
C34 C33 P2 112.31(11)
C34 C33 H33 107.2
C34 C33 C35 110.27(15)
C29 C30 P2 124.84(13)
C29 C30 C25A 118.7(3)
C25 C30 P2 113.93(18)
C25 C30 C29 121.2(2)
C25A C30 P2 112.8(3)
C66 C61 Si2 115.20(12)
C66 C61 C62 118.32(15)
C62 C61 Si2 126.48(13)
C55 C57 H57A 109.5
C55 C57 H57B 109.5
C55 C57 H57C 109.5
H57A C57 H57B 109.5
H57A C57 H57C 109.5
H57B C57 H57C 109.5
C58 C59 H59A 109.5
C58 C59 H59B 109.5
C58 C59 H59C 109.5
H59A C59 H59B 109.5
H59A C59 H59C 109.5
H59B C59 H59C 109.5
P2 C31 H31 105.6
C32 C31 P2 109.78(12)
C32 C31 H31 105.6
C32 C31 C36 111.05(15)
C36 C31 P2 118.18(13)
C36 C31 H31 105.6
C58 C60 H60A 109.5
C58 C60 H60B 109.5
C58 C60 H60C 109.5
H60A C60 H60B 109.5
H60A C60 H60C 109.5
H60B C60 H60C 109.5
C6S O1S C7S 119.2(3)
C3S O1S C2S 76.4(6)
C1 C6 C7 121.20(17)
C5 C6 C1 117.99(19)
C5 C6 C7 120.71(17)
P3 C70 H70 107.5
C72 C70 P3 111.87(14)
C72 C70 H70 107.5
C71 C70 P3 111.71(12)
C71 C70 H70 107.5
C71 C70 C72 110.49(16)
C55 C56 H56A 109.5
C55 C56 H56B 109.5
C55 C56 H56C 109.5
H56A C56 H56B 109.5
H56A C56 H56C 109.5
H56B C56 H56C 109.5
C65 C64 H64 119.7
C65 C64 C63 120.61(17)
C63 C64 H64 119.7
C6 C1 H1 119.5
C2 C1 C6 120.99(18)
C2 C1 H1 119.5
P1 C22 H22 107.9
C24 C22 P1 110.14(14)
C24 C22 H22 107.9
C23 C22 P1 112.25(13)
C23 C22 H22 107.9
C23 C22 C24 110.62(17)
C30 C29 H29 118.8
C30 C29 H29A 121.8
C30 C29 C28A 116.4(6)
C28 C29 C30 122.3(4)
C28 C29 H29 118.8
C28A C29 H29A 121.8
P3 C67 H67 107.7
C69 C67 P3 112.63(13)
C69 C67 H67 107.7
C68 C67 P3 112.05(13)
C68 C67 H67 107.7
C68 C67 C69 108.98(17)
C33 C35 H35A 109.5
C33 C35 H35B 109.5
C33 C35 H35C 109.5
H35A C35 H35B 109.5
H35A C35 H35C 109.5
H35B C35 H35C 109.5
C70 C72 H72A 109.5
C70 C72 H72B 109.5
C70 C72 H72C 109.5
H72A C72 H72B 109.5
H72A C72 H72C 109.5
H72B C72 H72C 109.5
C33 C34 H34A 109.5
C33 C34 H34B 109.5
C33 C34 H34C 109.5
H34A C34 H34B 109.5
H34A C34 H34C 109.5
H34B C34 H34C 109.5
C6 C5 H5 119.5
C4 C5 C6 120.96(19)
C4 C5 H5 119.5
C31 C32 H32A 109.5
C31 C32 H32B 109.5
C31 C32 H32C 109.5
H32A C32 H32B 109.5
H32A C32 H32C 109.5
H32B C32 H32C 109.5
C67 C69 H69A 109.5
C67 C69 H69B 109.5
C67 C69 H69C 109.5
H69A C69 H69B 109.5
H69A C69 H69C 109.5
H69B C69 H69C 109.5
C67 C68 H68A 109.5
C67 C68 H68B 109.5
C67 C68 H68C 109.5
H68A C68 H68B 109.5
H68A C68 H68C 109.5
H68B C68 H68C 109.5
C70 C71 H71A 109.5
C70 C71 H71B 109.5
C70 C71 H71C 109.5
H71A C71 H71B 109.5
H71A C71 H71C 109.5
H71B C71 H71C 109.5
C22 C24 H24A 109.5
C22 C24 H24B 109.5
C22 C24 H24C 109.5
H24A C24 H24B 109.5
H24A C24 H24C 109.5
H24B C24 H24C 109.5
P1 C19 H19 106.7
C20 C19 P1 108.90(19)
C20 C19 H19 106.7
C20 C19 C21 110.08(19)
C21 C19 P1 117.17(15)
C21 C19 H19 106.7
C31 C36 H36A 109.5
C31 C36 H36B 109.5
C31 C36 H36C 109.5
H36A C36 H36B 109.5
H36A C36 H36C 109.5
H36B C36 H36C 109.5
C61 C62 H62 119.4
C63 C62 C61 121.24(18)
C63 C62 H62 119.4
C1 C2 H2 119.9
C3 C2 C1 120.21(19)
C3 C2 H2 119.9
C64 C63 H63 120.2
C62 C63 C64 119.66(18)
C62 C63 H63 120.2
C22 C23 H23A 109.5
C22 C23 H23B 109.5
C22 C23 H23C 109.5
H23A C23 H23B 109.5
H23A C23 H23C 109.5
H23B C23 H23C 109.5
C5 C4 H4 119.8
C3 C4 C5 120.39(19)
C3 C4 H4 119.8
C19 C20 H20A 109.5
C19 C20 H20B 109.5
C19 C20 H20C 109.5
H20A C20 H20B 109.5
H20A C20 H20C 109.5
H20B C20 H20C 109.5
C19 C21 H21A 109.5
C19 C21 H21B 109.5
C19 C21 H21C 109.5
H21A C21 H21B 109.5
H21A C21 H21C 109.5
H21B C21 H21C 109.5
C2 C3 H3 120.3
C4 C3 C2 119.5(2)
C4 C3 H3 120.3
C30 C25 C26 116.8(3)
C30 C25 Si1A 115.2(3)
C26 C25 Si1A 125.5(3)
C25 C26 H26 119.3
C27 C26 C25 121.4(3)
C27 C26 H26 119.3
C26 C27 H27 120.1
C26 C27 C28 119.8(4)
C28 C27 H27 120.1
C29 C28 C27 118.4(6)
C29 C28 H28 120.8
C27 C28 H28 120.8
C27A C26A H26A 119.7
C27A C26A C25A 120.6(5)
C25A C26A H26A 119.7
C26A C27A H27A 119.6
C28A C27A C26A 120.7(8)
C28A C27A H27A 119.6
C30 C25A Si1 107.7(4)
C26A C25A C30 120.1(5)
C26A C25A Si1 129.9(5)
C29 C28A H28A 118.7
C27A C28A C29 122.6(11)
C27A C28A H28A 118.7
C40A C41A H41A 119.5
C42A C41A H41A 119.5
C42A C41A C40A 121.0(4)
C41A C40A H40A 120.4
C39A C40A C41A 119.2(4)
C39A C40A H40A 120.4
C40A C39A H39A 120.0
C38A C39A C40A 120.0(3)
C38A C39A H39A 120.0
C39A C38A H38A 119.9
C39A C38A C37A 120.1(4)
C37A C38A H38A 119.9
C38A C37A H37A 119.7
C42A C37A C38A 120.5(4)
C42A C37A H37A 119.7
C41A C42A C43 119.1(4)
C37A C42A C43 121.8(4)
C37A C42A C41A 119.1(5)
C37 C42 C43 117.0(7)
C37 C42 C41 118.3(9)
C41 C42 C43 124.4(7)
C39 C40 H40 120.1
C41 C40 H40 120.1
C41 C40 C39 119.8(6)
C37 C38 H38 120.2
C39 C38 H38 120.2
C39 C38 C37 119.6(5)
C42 C37 C38 120.4(7)
C42 C37 H37 119.8
C38 C37 H37 119.8
C40 C39 H39 119.8
C38 C39 C40 120.5(6)
C38 C39 H39 119.8
C42 C41 H41 119.4
C40 C41 C42 121.2(7)
C40 C41 H41 119.4
H5SA C5S H5SB 109.5
H5SA C5S H5SC 109.5
H5SB C5S H5SC 109.5
C6S C5S H5SA 109.5
C6S C5S H5SB 109.5
C6S C5S H5SC 109.5
O1S C6S C5S 113.0(3)
O1S C6S H6SA 109.0
O1S C6S H6SB 109.0
C5S C6S H6SA 109.0
C5S C6S H6SB 109.0
H6SA C6S H6SB 107.8
H8SA C8S H8SB 109.5
H8SA C8S H8SC 109.5
H8SB C8S H8SC 109.5
C7S C8S H8SA 109.5
C7S C8S H8SB 109.5
C7S C8S H8SC 109.5
O1S C7S C8S 107.4(3)
O1S C7S H7SA 110.2
O1S C7S H7SB 110.2
C8S C7S H7SA 110.2
C8S C7S H7SB 110.2
H7SA C7S H7SB 108.5
H1SA C1S H1SB 109.5
H1SA C1S H1SC 109.5
H1SB C1S H1SC 109.5
C2S C1S H1SA 109.5
C2S C1S H1SB 109.5
C2S C1S H1SC 109.5
H4SA C4S H4SB 109.5
H4SA C4S H4SC 109.5
H4SB C4S H4SC 109.5
C3S C4S H4SA 109.5
C3S C4S H4SB 109.5
C3S C4S H4SC 109.5
O1S C2S H2SA 106.6
O1S C2S H2SB 106.6
C1S C2S O1S 122.9(7)
C1S C2S H2SA 106.6
C1S C2S H2SB 106.6
H2SA C2S H2SB 106.6
O1S C3S C4S 105.4(8)
O1S C3S H3S 127.3
C4S C3S H3S 127.3
C15A C16A H16A 120.2
C15A C16A C17A 119.7(8)
C17A C16A H16A 120.2
C15A C14A H14A 119.3
C15A C14A C13A 121.5(8)
C13A C14A H14A 119.3
C16A C15A H15A 118.9
C14A C15A C16A 122.3(9)
C14A C15A H15A 118.9
C14A C13A Si1A 127.5(8)
C18A C13A C14A 115.5(8)
C18A C13A Si1A 117.0(8)
C13A C18A P1 119.5(8)
C13A C18A C17A 122.7(9)
C17A C18A P1 117.8(7)
C16A C17A C18A 117.8(8)
C16A C17A H17A 121.1
C18A C17A H17A 121.1
C18 C13 Si1 114.9(5)
C14 C13 C18 118.7(5)
C14 C13 Si1 126.3(5)
C13 C18 P1 113.4(5)
C17 C18 P1 126.3(5)
C17 C18 C13 120.2(5)
C13 C14 H14 119.4
C15 C14 C13 121.3(4)
C15 C14 H14 119.4
C14 C15 H15 120.6
C16 C15 C14 118.9(5)
C16 C15 H15 120.6
C18 C17 H17 120.0
C16 C17 C18 120.0(5)
C16 C17 H17 120.0
C15 C16 C17 120.9(5)
C15 C16 H16 119.6
C17 C16 H16 119.6
C25 Si1A Fe1 105.3(5)
C13A Si1A Fe1 110.6(8)
C13A Si1A C25 98.2(6)
C11 Si1A Fe1 112.7(4)
C11 Si1A C25 126.0(7)
C11 Si1A C13A 102.5(6)
C25A Si1 Fe1 115.3(3)
C25A Si1 C11 94.7(4)
C13 Si1 Fe1 115.8(4)
C13 Si1 C25A 116.4(4)
C13 Si1 C11 107.2(3)
C11 Si1 Fe1 103.9(3)
C12 C7 C6 123.64(15)
C8 C7 C6 118.63(18)
C8 C7 C12 117.73(19)
C7 C12 S1 120.40(13)
C7 C12 C11 121.03(16)
C11 C12 S1 118.48(14)
C9 C10 H10 119.6
C9 C10 C11 120.8(2)
C11 C10 H10 119.6
C7 C8 H8 119.1
C9 C8 C7 121.7(2)
C9 C8 H8 119.1
C10 C9 C8 119.85(18)
C10 C9 H9 120.1
C8 C9 H9 120.1
C12 C11 Si1A 115.7(2)
C12 C11 Si1 115.33(16)
C10 C11 Si1A 125.5(2)
C10 C11 Si1 125.78(19)
C10 C11 C12 118.7(2)

loop_
_geom_bond_atom_site_label_1
_geom_bond_atom_site_label_2
_geom_bond_distance
Fe2 S2 2.2315(4)
Fe2 P4 2.3060(4)
Fe2 P3 2.3133(5)
Fe2 Si2 2.3012(5)
Fe2 N2 1.8709(13)
Fe1 S1 2.2322(5)
Fe1 P2 2.3188(5)
Fe1 P1 2.3445(5)
Fe1 N1 1.8652(13)
Fe1 Si1A 2.364(8)
Fe1 Si1 2.266(3)
S2 C48 1.7713(15)
P4 C54 1.8246(15)
P4 C55 1.8425(15)
P4 C58 1.8610(16)
S1 C12 1.7759(17)
P2 C33 1.8566(16)
P2 C30 1.8206(16)
P2 C31 1.8605(17)
P3 C66 1.8317(17)
P3 C70 1.8671(18)
P3 C67 1.8710(18)
Si2 C49 1.8950(16)
Si2 C47 1.8795(15)
Si2 C61 1.8947(17)
P1 C22 1.8543(18)
P1 C19 1.865(2)
P1 C18A 1.953(15)
P1 C18 1.775(8)
N1 N2 1.1383(18)
C54 C53 1.402(2)
C54 C49 1.400(2)
C53 H53 0.9500
C53 C52 1.388(2)
C45 H45 0.9500
C45 C44 1.389(2)
C45 C46 1.389(2)
C49 C50 1.408(2)
C47 C46 1.396(2)
C47 C48 1.407(2)
C44 H44 0.9500
C44 C43 1.393(2)
C52 H52 0.9500
C52 C51 1.389(3)
C46 H46 0.9500
C43 C48 1.404(2)
C43 C42A 1.519(7)
C43 C42 1.483(13)
C55 H55 1.0000
C55 C57 1.528(2)
C55 C56 1.530(2)
C51 H51 0.9500
C51 C50 1.386(2)
C50 H50 0.9500
C58 H58 1.0000
C58 C59 1.534(2)
C58 C60 1.530(2)
C66 C65 1.402(2)
C66 C61 1.400(2)
C65 H65 0.9500
C65 C64 1.381(3)
C33 H33 1.0000
C33 C35 1.527(2)
C33 C34 1.523(2)
C30 C29 1.398(2)
C30 C25 1.369(4)
C30 C25A 1.501(7)
C61 C62 1.403(2)
C57 H57A 0.9800
C57 H57B 0.9800
C57 H57C 0.9800
C59 H59A 0.9800
C59 H59B 0.9800
C59 H59C 0.9800
C31 H31 1.0000
C31 C32 1.526(3)
C31 C36 1.529(2)
C60 H60A 0.9800
C60 H60B 0.9800
C60 H60C 0.9800
O1S C6S 1.423(4)
O1S C7S 1.448(4)
O1S C2S 1.591(10)
O1S C3S 1.398(10)
C6 C1 1.398(3)
C6 C5 1.396(3)
C6 C7 1.491(3)
C70 H70 1.0000
C70 C72 1.524(3)
C70 C71 1.520(3)
C56 H56A 0.9800
C56 H56B 0.9800
C56 H56C 0.9800
C64 H64 0.9500
C64 C63 1.385(3)
C1 H1 0.9500
C1 C2 1.387(3)
C22 H22 1.0000
C22 C24 1.525(3)
C22 C23 1.519(3)
C29 H29 0.9500
C29 H29A 0.9500
C29 C28 1.330(8)
C29 C28A 1.498(14)
C67 H67 1.0000
C67 C69 1.531(3)
C67 C68 1.519(3)
C35 H35A 0.9800
C35 H35B 0.9800
C35 H35C 0.9800
C72 H72A 0.9800
C72 H72B 0.9800
C72 H72C 0.9800
C34 H34A 0.9800
C34 H34B 0.9800
C34 H34C 0.9800
C5 H5 0.9500
C5 C4 1.386(3)
C32 H32A 0.9800
C32 H32B 0.9800
C32 H32C 0.9800
C69 H69A 0.9800
C69 H69B 0.9800
C69 H69C 0.9800
C68 H68A 0.9800
C68 H68B 0.9800
C68 H68C 0.9800
C71 H71A 0.9800
C71 H71B 0.9800
C71 H71C 0.9800
C24 H24A 0.9800
C24 H24B 0.9800
C24 H24C 0.9800
C19 H19 1.0000
C19 C20 1.530(3)
C19 C21 1.532(3)
C36 H36A 0.9800
C36 H36B 0.9800
C36 H36C 0.9800
C62 H62 0.9500
C62 C63 1.383(3)
C2 H2 0.9500
C2 C3 1.386(3)
C63 H63 0.9500
C23 H23A 0.9800
C23 H23B 0.9800
C23 H23C 0.9800
C4 H4 0.9500
C4 C3 1.385(3)
C20 H20A 0.9800
C20 H20B 0.9800
C20 H20C 0.9800
C21 H21A 0.9800
C21 H21B 0.9800
C21 H21C 0.9800
C3 H3 0.9500
C25 C26 1.403(4)
C25 Si1A 1.957(7)
C26 H26 0.9500
C26 C27 1.394(4)
C27 H27 0.9500
C27 C28 1.400(8)
C28 H28 0.9500
C26A H26A 0.9500
C26A C27A 1.387(7)
C26A C25A 1.399(9)
C27A H27A 0.9500
C27A C28A 1.356(15)
C25A Si1 1.953(8)
C28A H28A 0.9500
C41A H41A 0.9500
C41A C40A 1.394(6)
C41A C42A 1.384(6)
C40A H40A 0.9500
C40A C39A 1.390(7)
C39A H39A 0.9500
C39A C38A 1.381(6)
C38A H38A 0.9500
C38A C37A 1.388(4)
C37A H37A 0.9500
C37A C42A 1.384(6)
C42 C37 1.379(9)
C42 C41 1.395(10)
C40 H40 0.9500
C40 C39 1.387(8)
C40 C41 1.371(8)
C38 H38 0.9500
C38 C37 1.415(9)
C38 C39 1.355(10)
C37 H37 0.9500
C39 H39 0.9500
C41 H41 0.9500
C5S H5SA 0.9800
C5S H5SB 0.9800
C5S H5SC 0.9800
C5S C6S 1.484(5)
C6S H6SA 0.9900
C6S H6SB 0.9900
C8S H8SA 0.9800
C8S H8SB 0.9800
C8S H8SC 0.9800
C8S C7S 1.511(5)
C7S H7SA 0.9900
C7S H7SB 0.9900
C1S H1SA 0.9800
C1S H1SB 0.9800
C1S H1SC 0.9800
C1S C2S 1.483(15)
C4S H4SA 0.9800
C4S H4SB 0.9800
C4S H4SC 0.9800
C4S C3S 1.483(15)
C2S H2SA 0.9900
C2S H2SB 0.9900
C3S H3S 0.9500
C16A H16A 0.9500
C16A C15A 1.363(9)
C16A C17A 1.402(12)
C14A H14A 0.9500
C14A C15A 1.360(11)
C14A C13A 1.438(13)
C15A H15A 0.9500
C13A C18A 1.390(10)
C13A Si1A 1.860(18)
C18A C17A 1.427(14)
C17A H17A 0.9500
C13 C18 1.400(6)
C13 C14 1.397(8)
C13 Si1 1.878(11)
C18 C17 1.390(8)
C14 H14 0.9500
C14 C15 1.392(6)
C15 H15 0.9500
C15 C16 1.385(5)
C17 H17 0.9500
C17 C16 1.387(7)
C16 H16 0.9500
Si1A C11 1.672(17)
Si1 C11 2.026(8)
C7 C12 1.407(3)
C7 C8 1.402(2)
C12 C11 1.414(3)
C10 H10 0.9500
C10 C9 1.384(4)
C10 C11 1.397(3)
C8 H8 0.9500
C8 C9 1.385(3)
C9 H9 0.9500
